data_8104499
loop_
_publ_author_name
'Eisenmann, B.'
'Jaeger, J.'

_publ_section_title
;
 Crystal structure of hexacesium di-mue-telluro-bis (ditelluroaluminate)
;
_journal_coden_ASTM ZEKRDZ
_journal_name_full 'Zeitschrift f\"ur Kristallographie'
_journal_page_first 253
_journal_page_last 254
_journal_paper_doi 10.1524/zkri.1991.197.3-4.253
_journal_volume 197
_journal_year 1991
_chemical_formula_sum 'Al2 Cs6 Te6'
_chemical_name_systematic 'Cs6 (Te2 (Al Te2)2)'
_space_group_crystal_system monoclinic
_space_group_IT_number 14
_space_group_name_Hall '-P 2ybc'
_space_group_name_H-M_alt 'P 1 21/c 1'
_cell_angle_alpha 90
_cell_angle_beta 126.38(6)
_cell_angle_gamma 90
_cell_formula_units_Z 2
_cell_length_a 9.100(4)
_cell_length_b 14.427(5)
_cell_length_c 11.908(4)
_cell_volume 1258.655
_computing_structure_solution SHELX
_diffrn_ambient_temperature 293
_diffrn_measurement_method theta/2theta
_diffrn_radiation_type MoK\a
_diffrn_radiation_wavelength 0.7107
_diffrn_reflns_theta_max 25
_exptl_absorpt_coefficient_mu 15.955
_exptl_crystal_colour_lustre metallic
_exptl_crystal_colour_primary gray
_exptl_crystal_description needle
_refine_ls_number_parameters 64
_refine_ls_number_reflns 2054
_reflns_number_gt 1548
_reflns_number_total 2054
_reflns_threshold_expression 'I > 2\s(I)'
_cod_data_source_file Eisenmann_ZEKRDZ_1991_1471.cif
_cod_data_source_block Al2Cs6Te6
_cod_original_sg_symbol_Hall '-P 2ybc (x-z,y,z)'
_cod_database_code 8104499

loop_
_space_group_symop_id
_space_group_symop_operation_xyz
1 x,y,z
2 -x,y+1/2,-z+1/2
3 -x,-y,-z
4 x,-y+1/2,z+1/2

loop_
_atom_site_label
_atom_site_type_symbol
_atom_site_fract_x
_atom_site_fract_y
_atom_site_fract_z
_atom_site_adp_type
_atom_site_occupancy
Te1 Te-2 0.1431(2) 0.6076(1) 0.6120(2) Uani 1
Te2 Te-2 0.3520(2) 0.3341(1) 0.8061(2) Uani 1
Te3 Te-2 0.1137(2) 0.5579(1) 0.2368(2) Uani 1
Cs1 Cs+1 0.3529(2) 0.0818(1) 0.6128(2) Uani 1
Cs2 Cs+1 0.1269(2) 0.8112(1) 0.4140(2) Uani 1
Cs3 Cs+1 0.3779(2) 0.3750(1) 0.5144(2) Uani 1
Al1 Al+3 0.0672(8) 0.0601(4) 0.1599(7) Uani 1

loop_
_atom_site_aniso_label
_atom_site_aniso_U_11
_atom_site_aniso_U_22
_atom_site_aniso_U_33
_atom_site_aniso_U_12
_atom_site_aniso_U_13
_atom_site_aniso_U_23
Te1 0.0314(8) 0.0182(7) 0.0216(8) -0.0075(6) 0.0122(7) -0.0006(6)
Te2 0.0236(8) 0.0288(9) 0.0272(8) 0.0100(6) 0.0154(7) 0.0083(7)
Te3 0.0236(8) 0.0358(9) 0.0289(8) 0.0025(7) 0.0189(7) 0.0023(7)
Cs1 0.0344(9) 0.062(1) 0.0338(9) -0.0117(8) 0.0197(8) 0.0038(8)
Cs2 0.0347(9) 0.0296(9) 0.044(1) -0.0035(7) 0.0191(8) 0.0104(7)
Cs3 0.0370(9) 0.0339(9) 0.0324(8) 0.0006(7) 0.0212(7) -0.0005(7)
Al1 0.017(3) 0.015(3) 0.020(3) -0.001(3) 0.010(3) 0.004(3)

loop_
_cod_changelog_entry_id
_cod_changelog_entry_author
_cod_changelog_entry_date
_cod_changelog_entry_text
1 'Vaitkus, Antanas' 2023-05-18T00:42:42+03:00
;
 Changed the space group from '-P 2yn' to '-P 2ybc' and added additional
 information after consulting the original publication.
;
